data_2210738
loop_
_publ_author_name
'Long, Sihui'
'Siegler, Maxime'
'Li, Tonglei'

_publ_section_title
;
 <i>N</i>-(3-Chloro-2-methylphenyl)-2-oxo-1,2-dihydropyridine-3-carboxamide
;
_journal_coeditor_code OB2055
_journal_issue 10
_journal_name_full 'Acta Crystallographica Section E'
_journal_page_first o4278
_journal_page_last o4279
_journal_paper_doi 10.1107/S160053680603488X
_journal_volume 62
_journal_year 2006
_chemical_formula_iupac 'C13 H11 Cl N2 O2'
_chemical_formula_moiety 'C13 H11 Cl N2 O2'
_chemical_formula_sum 'C13 H11 Cl N2 O2'
_chemical_formula_weight 262.69
_chemical_melting_point .583E-305
_chemical_name_systematic
;
N-(3-chloro-2-methylphenyl)-2-oxo-1,2-dihydropyridine-3-carboxamide
;
_space_group_IT_number 2
_symmetry_cell_setting triclinic
_symmetry_space_group_name_Hall '-P 1'
_symmetry_space_group_name_H-M 'P -1'
_atom_sites_solution_hydrogens geom
_atom_sites_solution_primary direct
_atom_sites_solution_secondary difmap
_audit_creation_method SHELXL-97
_cell_angle_alpha 87.8186(14)
_cell_angle_beta 89.5131(14)
_cell_angle_gamma 89.2959(13)
_cell_formula_units_Z 2
_cell_length_a 7.1514(2)
_cell_length_b 7.5805(2)
_cell_length_c 10.3268(3)
_cell_measurement_reflns_used 2523
_cell_measurement_temperature 90.0(2)
_cell_measurement_theta_max 27.48
_cell_measurement_theta_min 1.00
_cell_volume 559.36(3)
_computing_cell_refinement 'DENZO--SMN (Otwinowski & Minor, 1997)'
_computing_data_collection 'COLLECT (Nonius, 2002)'
_computing_data_reduction DENZO--SMN
_computing_molecular_graphics 'XP in SHELXTL/PC (Sheldrick, 1995)'
_computing_publication_material 'SHELXL97 and local procedures'
_computing_structure_refinement 'SHELXL97 (Sheldrick, 1997)'
_computing_structure_solution 'SHELXS97 (Sheldrick, 1997)'
_diffrn_ambient_temperature 90.0(2)
_diffrn_detector_area_resol_mean 18
_diffrn_measured_fraction_theta_full 0.998
_diffrn_measured_fraction_theta_max 0.998
_diffrn_measurement_device_type 'Nonius KappaCCD'
_diffrn_measurement_method \w
_diffrn_radiation_monochromator graphite
_diffrn_radiation_source 'fine-focus sealed tube'
_diffrn_radiation_type MoK\a
_diffrn_radiation_wavelength 0.71073
_diffrn_reflns_av_R_equivalents 0.0478
_diffrn_reflns_av_sigmaI/netI 0.0688
_diffrn_reflns_limit_h_max 9
_diffrn_reflns_limit_h_min -9
_diffrn_reflns_limit_k_max 9
_diffrn_reflns_limit_k_min -9
_diffrn_reflns_limit_l_max 13
_diffrn_reflns_limit_l_min -13
_diffrn_reflns_number 4917
_diffrn_reflns_theta_full 27.48
_diffrn_reflns_theta_max 27.48
_diffrn_reflns_theta_min 1.97
_exptl_absorpt_coefficient_mu 0.336
_exptl_absorpt_correction_T_max 0.9900
_exptl_absorpt_correction_T_min 0.9359
_exptl_absorpt_correction_type multi-scan
_exptl_absorpt_process_details '(SCALEPACK; Otwinowski & Minor, 1997)'
_exptl_crystal_colour colorless
_exptl_crystal_density_diffrn 1.560
_exptl_crystal_density_method 'not measured'
_exptl_crystal_description 'irregular block'
_exptl_crystal_F_000 272
_exptl_crystal_size_max 0.20
_exptl_crystal_size_mid 0.10
_exptl_crystal_size_min 0.03
_refine_diff_density_max 0.326
_refine_diff_density_min -0.307
_refine_ls_extinction_method none
_refine_ls_goodness_of_fit_ref 1.038
_refine_ls_hydrogen_treatment constr
_refine_ls_matrix_type full
_refine_ls_number_parameters 164
_refine_ls_number_reflns 2560
_refine_ls_number_restraints 0
_refine_ls_restrained_S_all 1.038
_refine_ls_R_factor_all 0.0773
_refine_ls_R_factor_gt 0.0446
_refine_ls_shift/su_max 0.000
_refine_ls_shift/su_mean 0.000
_refine_ls_structure_factor_coef Fsqd
_refine_ls_weighting_details 'calc w=1/[\s^2^(Fo^2^)+(0.0508P)^2^+0.1363P] where P=(Fo^2^+2Fc^2^)/3'
_refine_ls_weighting_scheme calc
_refine_ls_wR_factor_gt 0.1009
_refine_ls_wR_factor_ref 0.1123
_reflns_number_gt 1811
_reflns_number_total 2560
_reflns_threshold_expression I>2\s(I)
_cod_data_source_file ob2055.cif
_cod_data_source_block I
_cod_database_code 2210738
_cod_database_fobs_code 2210738

loop_
_symmetry_equiv_pos_as_xyz
'x, y, z'
'-x, -y, -z'

loop_
_atom_site_type_symbol
_atom_site_label
_atom_site_fract_x
_atom_site_fract_y
_atom_site_fract_z
_atom_site_U_iso_or_equiv
_atom_site_adp_type
_atom_site_calc_flag
_atom_site_refinement_flags
_atom_site_occupancy
C C1 0.1630(3) 0.2470(3) 0.8461(2) 0.0206(5) Uani d . 1
C C2 0.1096(3) 0.0802(3) 0.8107(2) 0.0210(5) Uani d . 1
H H2 0.0807 -0.0090 0.8746 0.025 Uiso calc R 1
C C3 0.0995(3) 0.0470(3) 0.6804(2) 0.0226(5) Uani d . 1
H H3 0.0626 -0.0663 0.6546 0.027 Uiso calc R 1
C C4 0.1422(3) 0.1761(3) 0.5867(2) 0.0214(5) Uani d . 1
H H4 0.1350 0.1514 0.4974 0.026 Uiso calc R 1
C C5 0.1959(3) 0.3427(3) 0.6242(2) 0.0183(5) Uani d . 1
C C6 0.2075(3) 0.3822(3) 0.7570(2) 0.0194(5) Uani d . 1
C C7 0.2635(3) 0.5632(3) 0.7967(2) 0.0225(5) Uani d . 1
H H7A 0.2646 0.5663 0.8915 0.034 Uiso calc R 1
H H7B 0.1738 0.6512 0.7621 0.034 Uiso calc R 1
H H7C 0.3887 0.5898 0.7624 0.034 Uiso calc R 1
C C8 0.2402(3) 0.4806(3) 0.4021(2) 0.0201(5) Uani d . 1
C C9 0.3027(3) 0.6516(3) 0.33807(19) 0.0179(5) Uani d . 1
C C10 0.2890(3) 0.6700(3) 0.2056(2) 0.0208(5) Uani d . 1
H H10 0.2418 0.5749 0.1589 0.025 Uiso calc R 1
C C11 0.3426(3) 0.8252(3) 0.1372(2) 0.0225(5) Uani d . 1
H H11 0.3327 0.8355 0.0456 0.027 Uiso calc R 1
C C12 0.4086(3) 0.9594(3) 0.2054(2) 0.0219(5) Uani d . 1
H H12 0.4448 1.0661 0.1615 0.026 Uiso calc R 1
C C13 0.3757(3) 0.7956(3) 0.4089(2) 0.0182(5) Uani d . 1
N N1 0.2449(2) 0.4785(2) 0.53417(16) 0.0192(4) Uani d . 1
H H1 0.2842 0.5762 0.5679 0.023 Uiso calc R 1
N N2 0.4235(2) 0.9428(2) 0.33554(16) 0.0202(4) Uani d . 1
H H2A 0.4672 1.0333 0.3763 0.024 Uiso calc R 1
O O1 0.1894(2) 0.35796(19) 0.33714(14) 0.0257(4) Uani d . 1
O O2 0.3979(2) 0.79608(18) 0.52985(13) 0.0211(3) Uani d . 1
Cl Cl1 0.16995(8) 0.28285(7) 1.01212(5) 0.02675(19) Uani d . 1

loop_
_atom_site_aniso_label
_atom_site_aniso_U_11
_atom_site_aniso_U_22
_atom_site_aniso_U_33
_atom_site_aniso_U_12
_atom_site_aniso_U_13
_atom_site_aniso_U_23
C1 0.0187(12) 0.0211(11) 0.0218(11) 0.0024(9) 0.0022(9) 0.0004(9)
C2 0.0189(12) 0.0162(11) 0.0278(12) 0.0000(9) 0.0014(9) 0.0027(9)
C3 0.0200(12) 0.0150(11) 0.0330(13) -0.0012(9) -0.0008(9) -0.0022(9)
C4 0.0215(12) 0.0186(11) 0.0242(12) 0.0005(9) -0.0004(9) -0.0024(9)
C5 0.0162(11) 0.0137(11) 0.0247(11) 0.0014(8) 0.0015(9) 0.0008(8)
C6 0.0159(11) 0.0166(11) 0.0256(12) 0.0031(9) 0.0025(9) -0.0018(9)
C7 0.0281(13) 0.0172(11) 0.0222(11) -0.0011(9) 0.0019(9) -0.0014(9)
C8 0.0166(11) 0.0164(11) 0.0274(12) 0.0035(9) -0.0012(9) -0.0019(9)
C9 0.0151(11) 0.0162(11) 0.0226(11) 0.0009(8) 0.0025(8) -0.0028(8)
C10 0.0200(12) 0.0197(11) 0.0230(11) 0.0013(9) 0.0011(9) -0.0047(9)
C11 0.0222(12) 0.0262(12) 0.0191(11) 0.0002(10) -0.0002(9) 0.0002(9)
C12 0.0198(12) 0.0228(12) 0.0227(11) 0.0002(9) 0.0012(9) 0.0036(9)
C13 0.0157(11) 0.0150(11) 0.0238(11) 0.0014(8) 0.0026(9) 0.0000(9)
N1 0.0230(10) 0.0141(9) 0.0205(9) -0.0023(7) 0.0014(7) -0.0018(7)
N2 0.0239(10) 0.0154(9) 0.0215(10) -0.0023(8) 0.0012(8) -0.0027(7)
O1 0.0349(10) 0.0190(8) 0.0237(8) -0.0048(7) -0.0014(7) -0.0047(7)
O2 0.0272(9) 0.0173(8) 0.0188(8) -0.0025(6) 0.0011(6) -0.0021(6)
Cl1 0.0378(4) 0.0204(3) 0.0219(3) -0.0018(2) 0.0032(2) 0.0003(2)

loop_
_atom_type_symbol
_atom_type_description
_atom_type_scat_dispersion_real
_atom_type_scat_dispersion_imag
_atom_type_scat_source
C C 0.0033 0.0016 'International Tables Vol C Tables 4.2.6.8 and 6.1.1.4'
H H 0.0000 0.0000 'International Tables Vol C Tables 4.2.6.8 and 6.1.1.4'
N N 0.0061 0.0033 'International Tables Vol C Tables 4.2.6.8 and 6.1.1.4'
O O 0.0106 0.0060 'International Tables Vol C Tables 4.2.6.8 and 6.1.1.4'
Cl Cl 0.1484 0.1585 'International Tables Vol C Tables 4.2.6.8 and 6.1.1.4'

loop_
_geom_angle_atom_site_label_1
_geom_angle_atom_site_label_2
_geom_angle_atom_site_label_3
_geom_angle
C2 C1 C6 123.3(2)
C2 C1 Cl1 116.52(16)
C6 C1 Cl1 120.15(17)
C3 C2 C1 118.42(19)
C3 C2 H2 120.8
C1 C2 H2 120.8
C2 C3 C4 121.1(2)
C2 C3 H3 119.5
C4 C3 H3 119.5
C3 C4 C5 119.6(2)
C3 C4 H4 120.2
C5 C4 H4 120.2
C4 C5 N1 122.50(19)
C4 C5 C6 121.05(19)
N1 C5 C6 116.44(18)
C1 C6 C5 116.50(19)
C1 C6 C7 122.76(19)
C5 C6 C7 120.73(18)
C6 C7 H7A 109.5
C6 C7 H7B 109.5
H7A C7 H7B 109.5
C6 C7 H7C 109.5
H7A C7 H7C 109.5
H7B C7 H7C 109.5
O1 C8 N1 125.2(2)
O1 C8 C9 120.82(19)
N1 C8 C9 113.99(18)
C10 C9 C13 118.95(19)
C10 C9 C8 117.85(19)
C13 C9 C8 123.20(18)
C9 C10 C11 122.0(2)
C9 C10 H10 119.0
C11 C10 H10 119.0
C12 C11 C10 118.1(2)
C12 C11 H11 120.9
C10 C11 H11 120.9
N2 C12 C11 120.5(2)
N2 C12 H12 119.8
C11 C12 H12 119.8
O2 C13 N2 118.73(19)
O2 C13 C9 125.70(19)
N2 C13 C9 115.56(18)
C8 N1 C5 129.28(18)
C8 N1 H1 115.4
C5 N1 H1 115.4
C12 N2 C13 124.84(19)
C12 N2 H2A 117.6
C13 N2 H2A 117.6

loop_
_geom_bond_atom_site_label_1
_geom_bond_atom_site_label_2
_geom_bond_distance
_geom_bond_publ_flag
C1 C2 1.388(3) ?
C1 C6 1.389(3) ?
C1 Cl1 1.748(2) ?
C2 C3 1.381(3) ?
C2 H2 0.9500 ?
C3 C4 1.385(3) ?
C3 H3 0.9500 ?
C4 C5 1.394(3) ?
C4 H4 0.9500 ?
C5 N1 1.407(3) ?
C5 C6 1.418(3) ?
C6 C7 1.507(3) ?
C7 H7A 0.9800 ?
C7 H7B 0.9800 ?
C7 H7C 0.9800 ?
C8 O1 1.227(3) ?
C8 N1 1.364(3) ?
C8 C9 1.504(3) ?
C9 C10 1.374(3) yes
C9 C13 1.442(3) yes
C10 C11 1.404(3) yes
C10 H10 0.9500 ?
C11 C12 1.351(3) yes
C11 H11 0.9500 ?
C12 N2 1.350(3) yes
C12 H12 0.9500 ?
C13 O2 1.261(2) yes
C13 N2 1.370(3) yes
N1 H1 0.8800 ?
N2 H2A 0.8800 ?

loop_
_geom_hbond_atom_site_label_D
_geom_hbond_atom_site_label_H
_geom_hbond_atom_site_label_A
_geom_hbond_site_symmetry_A
_geom_hbond_distance_DH
_geom_hbond_distance_HA
_geom_hbond_distance_DA
_geom_hbond_angle_DHA
N1 H1 O2 . 0.88 1.89 2.655(2) 144.3
N2 H2A O2 2_676 0.88 1.92 2.790(2) 169.5

loop_
_geom_torsion_atom_site_label_1
_geom_torsion_atom_site_label_2
_geom_torsion_atom_site_label_3
_geom_torsion_atom_site_label_4
_geom_torsion
_geom_torsion_publ_flag
C6 C1 C2 C3 -0.2(3) ?
Cl1 C1 C2 C3 179.03(15) ?
C1 C2 C3 C4 0.3(3) ?
C2 C3 C4 C5 -0.2(3) ?
C3 C4 C5 N1 178.63(19) ?
C3 C4 C5 C6 0.0(3) ?
C2 C1 C6 C5 0.0(3) ?
Cl1 C1 C6 C5 -179.18(14) ?
C2 C1 C6 C7 179.41(19) ?
Cl1 C1 C6 C7 0.2(3) ?
C4 C5 C6 C1 0.1(3) ?
N1 C5 C6 C1 -178.65(18) ?
C4 C5 C6 C7 -179.31(19) ?
N1 C5 C6 C7 2.0(3) ?
O1 C8 C9 C10 4.3(3) ?
N1 C8 C9 C10 -175.16(17) ?
O1 C8 C9 C13 -175.69(19) ?
N1 C8 C9 C13 4.8(3) yes
C13 C9 C10 C11 -0.4(3) ?
C8 C9 C10 C11 179.55(18) ?
C9 C10 C11 C12 -0.3(3) ?
C10 C11 C12 N2 0.5(3) ?
C10 C9 C13 O2 -179.12(19) ?
C8 C9 C13 O2 0.9(3) ?
C10 C9 C13 N2 0.9(3) ?
C8 C9 C13 N2 -179.09(17) ?
O1 C8 N1 C5 0.2(3) ?
C9 C8 N1 C5 179.65(19) yes
C4 C5 N1 C8 4.1(3) yes
C6 C5 N1 C8 -177.21(18) ?
C11 C12 N2 C13 0.0(3) ?
O2 C13 N2 C12 179.31(18) ?
C9 C13 N2 C12 -0.7(3) ?

loop_
_cod_related_entry_id
_cod_related_entry_database
_cod_related_entry_code
1 ChemSpider 21127167
